data_7014993
loop_
_publ_author_name
'Liang, Jingjing'
'Chen, Jiangfang'
'Zhao, Jing'
'Pan, Yingli'
'Zhang, Yong'
'Jia, Dingxian'

_publ_section_title
;
 Effects of lanthanide metal size and amino ligand denticity on the
 solvothermal systems Ln/Sn/Se/en and Ln/Sn/Se/dien (Ln = lanthanide)
;
_journal_issue 11
_journal_name_full 'Dalton Transactions'
_journal_page_first 2631
_journal_paper_doi 10.1039/c0dt01424a
_journal_volume 40
_journal_year 2011
_chemical_formula_moiety 'C32 H104 Ce4 N24 Se15 Sn4'
_chemical_formula_sum 'C32 H104 Ce4 N24 Se15 Sn4'
_chemical_formula_weight 3045.04
_chemical_name_systematic
;
?
;
_space_group_IT_number 2
_symmetry_cell_setting triclinic
_symmetry_Int_Tables_number 2
_symmetry_space_group_name_Hall '-P 1'
_symmetry_space_group_name_H-M 'P -1'
_atom_sites_solution_hydrogens geom
_atom_sites_solution_primary direct
_atom_sites_solution_secondary difmap
_audit_creation_method SHELXL-97
_cell_angle_alpha 80.422(4)
_cell_angle_beta 73.738(3)
_cell_angle_gamma 88.376(4)
_cell_formula_units_Z 1
_cell_length_a 10.2333(6)
_cell_length_b 13.0790(9)
_cell_length_c 15.7663(9)
_cell_measurement_reflns_used 9004
_cell_measurement_temperature 223(2)
_cell_measurement_theta_max 25.00
_cell_measurement_theta_min 3.1
_cell_volume 1997.1(2)
_computing_cell_refinement CrystalClear
_computing_data_collection CrystalClear
_computing_data_reduction CrystalStructure
_computing_structure_refinement 'SHELXL-97 (Sheldrick, 1997)'
_computing_structure_solution 'SHELXS-97 (Sheldrick, 1990)'
_diffrn_ambient_temperature 223(2)
_diffrn_detector_area_resol_mean 14.63
_diffrn_measured_fraction_theta_full 0.993
_diffrn_measured_fraction_theta_max 0.993
_diffrn_measurement_device_type 'Rigaku Saturn'
_diffrn_measurement_method \w
_diffrn_radiation_monochromator graphite
_diffrn_radiation_source 'fine-focus sealed tube'
_diffrn_radiation_type MoK\a
_diffrn_radiation_wavelength 0.71073
_diffrn_reflns_av_R_equivalents 0.0525
_diffrn_reflns_av_sigmaI/netI 0.0835
_diffrn_reflns_limit_h_max 9
_diffrn_reflns_limit_h_min -12
_diffrn_reflns_limit_k_max 15
_diffrn_reflns_limit_k_min -14
_diffrn_reflns_limit_l_max 18
_diffrn_reflns_limit_l_min -18
_diffrn_reflns_number 15815
_diffrn_reflns_theta_full 25.00
_diffrn_reflns_theta_max 25.00
_diffrn_reflns_theta_min 3.07
_exptl_absorpt_coefficient_mu 10.334
_exptl_absorpt_correction_T_max 0.3063
_exptl_absorpt_correction_T_min 0.1475
_exptl_absorpt_correction_type multi-scan
_exptl_absorpt_process_details 'Jacobson, R. (1998) Private communication'
_exptl_crystal_colour orange
_exptl_crystal_density_diffrn 2.532
_exptl_crystal_density_method 'not measured'
_exptl_crystal_description prism
_exptl_crystal_F_000 1406
_exptl_crystal_size_max 0.28
_exptl_crystal_size_mid 0.18
_exptl_crystal_size_min 0.15
_refine_diff_density_max 2.398
_refine_diff_density_min -1.377
_refine_diff_density_rms 0.196
_refine_ls_extinction_method none
_refine_ls_goodness_of_fit_ref 0.938
_refine_ls_hydrogen_treatment constr
_refine_ls_matrix_type full
_refine_ls_number_parameters 359
_refine_ls_number_reflns 6986
_refine_ls_number_restraints 0
_refine_ls_restrained_S_all 0.938
_refine_ls_R_factor_all 0.0531
_refine_ls_R_factor_gt 0.0399
_refine_ls_shift/su_max 0.000
_refine_ls_shift/su_mean 0.000
_refine_ls_structure_factor_coef Fsqd
_refine_ls_weighting_details 'calc w=1/[\s^2^(Fo^2^)+(0.0235P)^2^+0.0000P] where P=(Fo^2^+2Fc^2^)/3'
_refine_ls_weighting_scheme calc
_refine_ls_wR_factor_gt 0.0730
_refine_ls_wR_factor_ref 0.0771
_reflns_number_gt 5329
_reflns_number_total 6986
_reflns_threshold_expression >2sigma(I)
_cod_data_source_file C0DT01424A.TXT
_cod_data_source_block complex_2a
_cod_database_code 7014993

loop_
_symmetry_equiv_pos_as_xyz
'x, y, z'
'-x, -y, -z'

loop_
_atom_site_label
_atom_site_type_symbol
_atom_site_fract_x
_atom_site_fract_y
_atom_site_fract_z
_atom_site_U_iso_or_equiv
_atom_site_adp_type
_atom_site_occupancy
_atom_site_symmetry_multiplicity
_atom_site_calc_flag
_atom_site_refinement_flags
_atom_site_disorder_assembly
_atom_site_disorder_group
Sn1 Sn 0.86473(5) 0.03013(5) 0.08947(4) 0.02443(15) Uani 1 1 d . . .
Sn2 Sn 0.28318(5) 0.40198(5) 0.32753(4) 0.02251(15) Uani 1 1 d . . .
Ce1 Ce 0.42003(4) 0.19155(4) 0.17162(3) 0.02259(13) Uani 1 1 d . . .
Ce2 Ce 0.16625(4) 0.41564(4) 0.62275(3) 0.02459(13) Uani 1 1 d . . .
Se1 Se 0.62231(7) -0.00555(8) 0.10032(6) 0.0325(2) Uani 1 1 d . . .
Se2 Se 0.90671(8) 0.12076(8) 0.20332(6) 0.0337(2) Uani 1 1 d . . .
Se3 Se 1.01114(8) -0.13112(7) 0.06923(6) 0.0307(2) Uani 1 1 d . . .
Se4 Se 0.45879(8) 0.43250(7) 0.18049(5) 0.0291(2) Uani 1 1 d . . .
Se5 Se 0.15090(7) 0.24556(7) 0.32731(6) 0.0275(2) Uani 1 1 d . . .
Se6 Se 0.38904(7) 0.36597(7) 0.45518(5) 0.0246(2) Uani 1 1 d . . .
Se7 Se 0.15878(8) 0.57479(8) 0.33630(6) 0.0306(2) Uani 1 1 d . . .
Se8 Se 0.0000 0.5000 0.5000 0.0310(3) Uani 1 2 d S . .
N1 N 0.5425(6) 0.1793(6) 0.3026(5) 0.0299(19) Uani 1 1 d . . .
H1A H 0.6339 0.1845 0.2764 0.036 Uiso 1 1 calc R . .
H1B H 0.5186 0.2360 0.3297 0.036 Uiso 1 1 calc R . .
N2 N 0.3709(6) 0.0199(6) 0.2955(4) 0.0285(18) Uani 1 1 d . . .
H2 H 0.4423 -0.0225 0.2757 0.034 Uiso 1 1 calc R . .
N3 N 0.2644(6) 0.0433(6) 0.1458(5) 0.0318(19) Uani 1 1 d . . .
H3A H 0.1784 0.0673 0.1526 0.038 Uiso 1 1 calc R . .
H3B H 0.2972 0.0319 0.0883 0.038 Uiso 1 1 calc R . .
N4 N 0.2250(6) 0.2846(6) 0.1038(4) 0.0318(18) Uani 1 1 d . . .
H4A H 0.1469 0.2460 0.1284 0.038 Uiso 1 1 calc R . .
H4B H 0.2096 0.3475 0.1220 0.038 Uiso 1 1 calc R . .
N5 N 0.4822(7) 0.2338(6) -0.0095(5) 0.039(2) Uani 1 1 d . . .
H5 H 0.4567 0.1766 -0.0286 0.046 Uiso 1 1 calc R . .
N6 N 0.6719(6) 0.2728(6) 0.0879(5) 0.038(2) Uani 1 1 d . . .
H6A H 0.6904 0.3204 0.1191 0.046 Uiso 1 1 calc R . .
H6B H 0.7335 0.2213 0.0890 0.046 Uiso 1 1 calc R . .
N7 N 0.2886(6) 0.5899(6) 0.5269(4) 0.0260(17) Uani 1 1 d . . .
H7A H 0.3784 0.5865 0.5246 0.031 Uiso 1 1 calc R . .
H7B H 0.2827 0.5940 0.4699 0.031 Uiso 1 1 calc R . .
N8 N 0.1164(6) 0.5851(6) 0.7032(4) 0.0260(17) Uani 1 1 d . . .
H8 H 0.0332 0.6084 0.6974 0.031 Uiso 1 1 calc R . .
N9 N 0.0603(8) 0.3788(7) 0.8050(5) 0.050(2) Uani 1 1 d . . .
H9A H -0.0077 0.3301 0.8197 0.060 Uiso 1 1 calc R . .
H9B H 0.1264 0.3522 0.8302 0.060 Uiso 1 1 calc R . .
N10 N 0.3926(6) 0.4208(6) 0.6800(5) 0.0331(19) Uani 1 1 d . . .
H10A H 0.4615 0.4521 0.6336 0.040 Uiso 1 1 calc R . .
H10B H 0.3758 0.4607 0.7239 0.040 Uiso 1 1 calc R . .
N11 N 0.2620(7) 0.2268(6) 0.6789(5) 0.038(2) Uani 1 1 d . . .
H11 H 0.2160 0.2085 0.7385 0.046 Uiso 1 1 calc R . .
N12 N 0.0608(6) 0.2476(6) 0.5822(5) 0.035(2) Uani 1 1 d . . .
H12A H -0.0314 0.2528 0.5973 0.042 Uiso 1 1 calc R . .
H12B H 0.0904 0.2498 0.5218 0.042 Uiso 1 1 calc R . .
C1 C 0.5172(9) 0.0882(8) 0.3729(6) 0.042(3) Uani 1 1 d . . .
H1C H 0.5180 0.1091 0.4297 0.050 Uiso 1 1 calc R . .
H1D H 0.5903 0.0387 0.3579 0.050 Uiso 1 1 calc R . .
C2 C 0.3808(9) 0.0359(9) 0.3841(6) 0.044(3) Uani 1 1 d . . .
H2A H 0.3733 -0.0310 0.4240 0.052 Uiso 1 1 calc R . .
H2B H 0.3063 0.0795 0.4110 0.052 Uiso 1 1 calc R . .
C3 C 0.2510(8) -0.0392(7) 0.2996(6) 0.036(2) Uani 1 1 d . . .
H3C H 0.1687 -0.0012 0.3237 0.043 Uiso 1 1 calc R . .
H3D H 0.2477 -0.1060 0.3390 0.043 Uiso 1 1 calc R . .
C4 C 0.2577(9) -0.0565(8) 0.2062(6) 0.039(2) Uani 1 1 d . . .
H4C H 0.3383 -0.0969 0.1834 0.046 Uiso 1 1 calc R . .
H4D H 0.1770 -0.0962 0.2079 0.046 Uiso 1 1 calc R . .
C5 C 0.2517(10) 0.3010(9) 0.0054(6) 0.051(3) Uani 1 1 d . . .
H5A H 0.2000 0.3602 -0.0139 0.061 Uiso 1 1 calc R . .
H5B H 0.2232 0.2394 -0.0131 0.061 Uiso 1 1 calc R . .
C6 C 0.4002(10) 0.3214(8) -0.0363(6) 0.048(3) Uani 1 1 d . . .
H6C H 0.4188 0.3339 -0.1016 0.058 Uiso 1 1 calc R . .
H6D H 0.4271 0.3841 -0.0184 0.058 Uiso 1 1 calc R . .
C7 C 0.6297(10) 0.2521(9) -0.0529(6) 0.054(3) Uani 1 1 d . . .
H7C H 0.6440 0.2846 -0.1155 0.065 Uiso 1 1 calc R . .
H7D H 0.6764 0.1856 -0.0522 0.065 Uiso 1 1 calc R . .
C8 C 0.6903(9) 0.3220(9) -0.0046(7) 0.052(3) Uani 1 1 d . . .
H8A H 0.7875 0.3343 -0.0348 0.063 Uiso 1 1 calc R . .
H8B H 0.6451 0.3891 -0.0061 0.063 Uiso 1 1 calc R . .
C9 C 0.2343(9) 0.6865(7) 0.5598(6) 0.035(2) Uani 1 1 d . . .
H9C H 0.2982 0.7445 0.5298 0.042 Uiso 1 1 calc R . .
H9D H 0.1473 0.7027 0.5465 0.042 Uiso 1 1 calc R . .
C10 C 0.2148(8) 0.6720(7) 0.6575(6) 0.030(2) Uani 1 1 d . . .
H10C H 0.1804 0.7359 0.6800 0.036 Uiso 1 1 calc R . .
H10D H 0.3022 0.6569 0.6704 0.036 Uiso 1 1 calc R . .
C11 C 0.1006(8) 0.5625(8) 0.8010(5) 0.037(3) Uani 1 1 d . . .
H11A H 0.0658 0.6238 0.8279 0.044 Uiso 1 1 calc R . .
H11B H 0.1895 0.5467 0.8115 0.044 Uiso 1 1 calc R . .
C12 C 0.0051(9) 0.4731(9) 0.8441(6) 0.054(3) Uani 1 1 d . . .
H12C H -0.0842 0.4889 0.8341 0.064 Uiso 1 1 calc R . .
H12D H -0.0064 0.4602 0.9088 0.064 Uiso 1 1 calc R . .
C13 C 0.4388(10) 0.3172(9) 0.7152(8) 0.058(3) Uani 1 1 d . . .
H13A H 0.5375 0.3208 0.7057 0.070 Uiso 1 1 calc R . .
H13B H 0.3961 0.3016 0.7799 0.070 Uiso 1 1 calc R . .
C14 C 0.4077(11) 0.2328(10) 0.6743(8) 0.066(3) Uani 1 1 d . . .
H14A H 0.4338 0.1671 0.7048 0.079 Uiso 1 1 calc R . .
H14B H 0.4618 0.2422 0.6115 0.079 Uiso 1 1 calc R . .
C15 C 0.2352(10) 0.1445(9) 0.6345(8) 0.056(3) Uani 1 1 d . . .
H15A H 0.2492 0.0775 0.6688 0.067 Uiso 1 1 calc R . .
H15B H 0.3001 0.1509 0.5749 0.067 Uiso 1 1 calc R . .
C16 C 0.0941(9) 0.1470(8) 0.6254(7) 0.048(3) Uani 1 1 d . . .
H16A H 0.0840 0.0941 0.5902 0.057 Uiso 1 1 calc R . .
H16B H 0.0295 0.1297 0.6850 0.057 Uiso 1 1 calc R . .

loop_
_atom_site_aniso_label
_atom_site_aniso_U_11
_atom_site_aniso_U_22
_atom_site_aniso_U_33
_atom_site_aniso_U_23
_atom_site_aniso_U_13
_atom_site_aniso_U_12
Sn1 0.0175(3) 0.0277(4) 0.0291(3) -0.0125(3) -0.0035(2) 0.0008(2)
Sn2 0.0163(3) 0.0298(4) 0.0229(3) -0.0110(3) -0.0042(2) 0.0023(2)
Ce1 0.0191(2) 0.0253(3) 0.0238(3) -0.0076(2) -0.00459(19) 0.0002(2)
Ce2 0.0198(2) 0.0238(3) 0.0317(3) -0.0099(2) -0.0068(2) 0.0023(2)
Se1 0.0172(4) 0.0406(6) 0.0416(5) -0.0215(5) -0.0029(4) -0.0007(4)
Se2 0.0269(4) 0.0421(7) 0.0372(5) -0.0230(5) -0.0080(4) 0.0027(4)
Se3 0.0275(4) 0.0264(6) 0.0341(5) -0.0057(5) -0.0018(4) 0.0033(4)
Se4 0.0295(4) 0.0287(6) 0.0251(5) -0.0087(4) 0.0015(4) -0.0011(4)
Se5 0.0194(4) 0.0308(6) 0.0330(5) -0.0123(5) -0.0042(3) 0.0002(4)
Se6 0.0201(4) 0.0327(6) 0.0231(4) -0.0090(4) -0.0069(3) 0.0023(4)
Se7 0.0214(4) 0.0328(6) 0.0398(5) -0.0140(5) -0.0080(4) 0.0064(4)
Se8 0.0228(6) 0.0348(9) 0.0401(7) -0.0114(7) -0.0136(5) 0.0045(6)
N1 0.025(4) 0.031(5) 0.039(4) -0.016(4) -0.012(3) 0.005(3)
N2 0.026(4) 0.028(5) 0.026(4) -0.009(4) 0.003(3) 0.003(3)
N3 0.024(4) 0.039(5) 0.034(4) -0.015(4) -0.005(3) 0.001(3)
N4 0.036(4) 0.026(5) 0.032(4) 0.003(4) -0.010(3) 0.000(3)
N5 0.049(5) 0.036(5) 0.029(4) -0.013(4) -0.002(4) -0.004(4)
N6 0.024(4) 0.031(5) 0.059(5) -0.020(5) -0.002(4) 0.003(3)
N7 0.017(3) 0.037(5) 0.028(4) -0.013(4) -0.009(3) 0.003(3)
N8 0.018(3) 0.028(5) 0.033(4) -0.011(4) -0.006(3) 0.002(3)
N9 0.054(5) 0.044(6) 0.040(5) -0.003(5) 0.004(4) -0.003(4)
N10 0.023(4) 0.044(6) 0.033(4) -0.009(4) -0.008(3) 0.002(3)
N11 0.037(4) 0.033(5) 0.045(5) -0.005(4) -0.014(4) 0.011(4)
N12 0.024(4) 0.034(5) 0.044(5) -0.008(4) -0.002(3) 0.002(3)
C1 0.044(5) 0.046(7) 0.047(6) -0.011(6) -0.030(5) 0.008(5)
C2 0.045(6) 0.054(8) 0.028(5) -0.001(5) -0.008(4) -0.003(5)
C3 0.038(5) 0.014(5) 0.049(6) 0.002(5) -0.004(4) -0.013(4)
C4 0.033(5) 0.032(7) 0.050(6) -0.006(5) -0.009(4) -0.012(4)
C5 0.057(6) 0.053(8) 0.057(7) -0.013(6) -0.035(5) -0.003(6)
C6 0.079(8) 0.038(7) 0.026(5) 0.007(5) -0.017(5) -0.007(6)
C7 0.062(7) 0.054(8) 0.033(6) -0.017(6) 0.018(5) -0.011(6)
C8 0.033(5) 0.048(8) 0.057(7) -0.011(6) 0.021(5) -0.003(5)
C9 0.033(5) 0.029(6) 0.040(5) -0.003(5) -0.006(4) -0.001(4)
C10 0.024(4) 0.019(5) 0.049(6) -0.016(5) -0.006(4) -0.007(4)
C11 0.032(5) 0.055(7) 0.025(5) -0.016(5) -0.005(4) 0.001(5)
C12 0.044(6) 0.074(9) 0.041(6) -0.028(7) 0.003(5) 0.001(6)
C13 0.050(6) 0.057(9) 0.079(8) -0.018(7) -0.032(6) 0.008(6)
C14 0.065(7) 0.049(9) 0.093(9) 0.001(7) -0.045(7) 0.007(6)
C15 0.048(6) 0.035(7) 0.078(8) -0.007(6) -0.008(6) 0.009(5)
C16 0.043(6) 0.033(7) 0.064(7) -0.010(6) -0.008(5) -0.008(5)

loop_
_atom_type_symbol
_atom_type_description
_atom_type_scat_dispersion_real
_atom_type_scat_dispersion_imag
_atom_type_scat_source
C C 0.0033 0.0016 'International Tables Vol C Tables 4.2.6.8 and 6.1.1.4'
H H 0.0000 0.0000 'International Tables Vol C Tables 4.2.6.8 and 6.1.1.4'
N N 0.0061 0.0033 'International Tables Vol C Tables 4.2.6.8 and 6.1.1.4'
Sn Sn -0.6537 1.4246 'International Tables Vol C Tables 4.2.6.8 and 6.1.1.4'
Se Se -0.0929 2.2259 'International Tables Vol C Tables 4.2.6.8 and 6.1.1.4'
Ce Ce -0.2486 2.6331 'International Tables Vol C Tables 4.2.6.8 and 6.1.1.4'

loop_
_geom_angle_atom_site_label_1
_geom_angle_atom_site_label_2
_geom_angle_atom_site_label_3
_geom_angle
_geom_angle_site_symmetry_1
_geom_angle_site_symmetry_3
_geom_angle_publ_flag
Se2 Sn1 Se1 116.66(3) . . ?
Se2 Sn1 Se3 112.34(4) . . ?
Se1 Sn1 Se3 112.09(4) . . ?
Se2 Sn1 Se3 109.01(4) . 2_755 ?
Se1 Sn1 Se3 110.45(4) . 2_755 ?
Se3 Sn1 Se3 93.93(3) . 2_755 ?
Se4 Sn2 Se5 105.94(3) . . ?
Se4 Sn2 Se6 111.56(3) . . ?
Se5 Sn2 Se6 108.69(4) . . ?
Se4 Sn2 Se7 104.28(4) . . ?
Se5 Sn2 Se7 118.18(3) . . ?
Se6 Sn2 Se7 108.13(3) . . ?
N2 Ce1 N1 63.0(2) . . ?
N2 Ce1 N4 122.4(2) . . ?
N1 Ce1 N4 145.38(19) . . ?
N2 Ce1 N3 63.7(2) . . ?
N1 Ce1 N3 126.6(2) . . ?
N4 Ce1 N3 71.7(2) . . ?
N2 Ce1 N6 123.6(2) . . ?
N1 Ce1 N6 75.7(2) . . ?
N4 Ce1 N6 113.5(2) . . ?
N3 Ce1 N6 135.21(19) . . ?
N2 Ce1 N5 135.7(2) . . ?
N1 Ce1 N5 139.7(2) . . ?
N4 Ce1 N5 64.2(2) . . ?
N3 Ce1 N5 81.3(2) . . ?
N6 Ce1 N5 64.7(2) . . ?
N2 Ce1 Se4 133.25(13) . . ?
N1 Ce1 Se4 78.30(16) . . ?
N4 Ce1 Se4 76.63(15) . . ?
N3 Ce1 Se4 147.70(16) . . ?
N6 Ce1 Se4 64.71(15) . . ?
N5 Ce1 Se4 90.80(16) . . ?
N2 Ce1 Se5 75.37(13) . . ?
N1 Ce1 Se5 83.55(13) . . ?
N4 Ce1 Se5 67.22(13) . . ?
N3 Ce1 Se5 86.67(13) . . ?
N6 Ce1 Se5 137.59(14) . . ?
N5 Ce1 Se5 131.28(17) . . ?
Se4 Ce1 Se5 75.16(2) . . ?
N2 Ce1 Se1 68.54(13) . . ?
N1 Ce1 Se1 86.67(14) . . ?
N4 Ce1 Se1 127.87(14) . . ?
N3 Ce1 Se1 71.10(14) . . ?
N6 Ce1 Se1 72.60(15) . . ?
N5 Ce1 Se1 75.18(17) . . ?
Se4 Ce1 Se1 136.98(2) . . ?
Se5 Ce1 Se1 143.15(3) . . ?
N7 Ce2 N8 64.07(19) . . ?
N7 Ce2 N10 78.0(2) . . ?
N8 Ce2 N10 79.8(2) . . ?
N7 Ce2 N12 134.0(2) . . ?
N8 Ce2 N12 147.04(18) . . ?
N10 Ce2 N12 126.5(2) . . ?
N7 Ce2 N11 132.8(2) . . ?
N8 Ce2 N11 129.8(2) . . ?
N10 Ce2 N11 64.4(2) . . ?
N12 Ce2 N11 63.5(2) . . ?
N7 Ce2 N9 125.5(2) . . ?
N8 Ce2 N9 64.1(2) . . ?
N10 Ce2 N9 77.8(2) . . ?
N12 Ce2 N9 99.3(2) . . ?
N11 Ce2 N9 74.5(2) . . ?
N7 Ce2 Se8 73.27(14) . . ?
N8 Ce2 Se8 90.53(15) . . ?
N10 Ce2 Se8 151.02(17) . . ?
N12 Ce2 Se8 74.25(17) . . ?
N11 Ce2 Se8 136.94(15) . . ?
N9 Ce2 Se8 122.29(18) . . ?
N7 Ce2 Se6 70.44(12) . . ?
N8 Ce2 Se6 132.88(14) . . ?
N10 Ce2 Se6 79.46(14) . . ?
N12 Ce2 Se6 76.62(13) . . ?
N11 Ce2 Se6 75.35(15) . . ?
N9 Ce2 Se6 147.88(19) . . ?
Se8 Ce2 Se6 87.73(2) . . ?
N7 Ce2 Se7 112.26(14) . 2_566 ?
N8 Ce2 Se7 79.54(13) . 2_566 ?
N10 Ce2 Se7 149.42(14) . 2_566 ?
N12 Ce2 Se7 68.09(14) . 2_566 ?
N11 Ce2 Se7 114.64(15) . 2_566 ?
N9 Ce2 Se7 72.92(18) . 2_566 ?
Se8 Ce2 Se7 51.065(19) . 2_566 ?
Se6 Ce2 Se7 130.94(2) . 2_566 ?
Sn1 Se1 Ce1 111.31(3) . . ?
Sn1 Se3 Sn1 86.07(3) . 2_755 ?
Sn2 Se4 Ce1 87.00(3) . . ?
Sn2 Se5 Ce1 85.48(3) . . ?
Sn2 Se6 Ce2 105.69(3) . . ?
Sn2 Se7 Se8 90.93(3) . . ?
Sn2 Se7 Ce2 121.27(3) . 2_566 ?
Se8 Se7 Ce2 60.055(18) . 2_566 ?
Se7 Se8 Se7 180.0 2_566 . ?
Se7 Se8 Ce2 111.12(2) 2_566 2_566 ?
Se7 Se8 Ce2 68.88(2) . 2_566 ?
Se7 Se8 Ce2 68.88(2) 2_566 . ?
Se7 Se8 Ce2 111.12(2) . . ?
Ce2 Se8 Ce2 180.000(1) 2_566 . ?
C1 N1 Ce1 119.3(5) . . ?
C1 N1 H1A 107.5 . . ?
Ce1 N1 H1A 107.5 . . ?
C1 N1 H1B 107.5 . . ?
Ce1 N1 H1B 107.5 . . ?
H1A N1 H1B 107.0 . . ?
C3 N2 C2 113.7(6) . . ?
C3 N2 Ce1 114.6(6) . . ?
C2 N2 Ce1 113.9(5) . . ?
C3 N2 H2 104.3 . . ?
C2 N2 H2 104.3 . . ?
Ce1 N2 H2 104.3 . . ?
C4 N3 Ce1 115.0(5) . . ?
C4 N3 H3A 108.5 . . ?
Ce1 N3 H3A 108.5 . . ?
C4 N3 H3B 108.5 . . ?
Ce1 N3 H3B 108.5 . . ?
H3A N3 H3B 107.5 . . ?
C5 N4 Ce1 117.0(5) . . ?
C5 N4 H4A 108.0 . . ?
Ce1 N4 H4A 108.0 . . ?
C5 N4 H4B 108.0 . . ?
Ce1 N4 H4B 108.0 . . ?
H4A N4 H4B 107.3 . . ?
C6 N5 C7 112.2(8) . . ?
C6 N5 Ce1 109.3(5) . . ?
C7 N5 Ce1 113.0(6) . . ?
C6 N5 H5 107.4 . . ?
C7 N5 H5 107.4 . . ?
Ce1 N5 H5 107.4 . . ?
C8 N6 Ce1 114.4(5) . . ?
C8 N6 H6A 108.7 . . ?
Ce1 N6 H6A 108.7 . . ?
C8 N6 H6B 108.7 . . ?
Ce1 N6 H6B 108.7 . . ?
H6A N6 H6B 107.6 . . ?
C9 N7 Ce2 115.8(5) . . ?
C9 N7 H7A 108.3 . . ?
Ce2 N7 H7A 108.3 . . ?
C9 N7 H7B 108.3 . . ?
Ce2 N7 H7B 108.3 . . ?
H7A N7 H7B 107.4 . . ?
C11 N8 C10 112.1(6) . . ?
C11 N8 Ce2 113.7(5) . . ?
C10 N8 Ce2 113.1(4) . . ?
C11 N8 H8 105.7 . . ?
C10 N8 H8 105.7 . . ?
Ce2 N8 H8 105.7 . . ?
C12 N9 Ce2 113.8(6) . . ?
C12 N9 H9A 108.8 . . ?
Ce2 N9 H9A 108.8 . . ?
C12 N9 H9B 108.8 . . ?
Ce2 N9 H9B 108.8 . . ?
H9A N9 H9B 107.7 . . ?
C13 N10 Ce2 114.8(5) . . ?
C13 N10 H10A 108.6 . . ?
Ce2 N10 H10A 108.6 . . ?
C13 N10 H10B 108.6 . . ?
Ce2 N10 H10B 108.6 . . ?
H10A N10 H10B 107.5 . . ?
C15 N11 C14 111.2(7) . . ?
C15 N11 Ce2 114.3(6) . . ?
C14 N11 Ce2 111.7(6) . . ?
C15 N11 H11 106.3 . . ?
C14 N11 H11 106.3 . . ?
Ce2 N11 H11 106.3 . . ?
C16 N12 Ce2 116.0(5) . . ?
C16 N12 H12A 108.3 . . ?
Ce2 N12 H12A 108.3 . . ?
C16 N12 H12B 108.3 . . ?
Ce2 N12 H12B 108.3 . . ?
H12A N12 H12B 107.4 . . ?
N1 C1 C2 111.6(8) . . ?
N1 C1 H1C 109.3 . . ?
C2 C1 H1C 109.3 . . ?
N1 C1 H1D 109.3 . . ?
C2 C1 H1D 109.3 . . ?
H1C C1 H1D 108.0 . . ?
N2 C2 C1 109.2(7) . . ?
N2 C2 H2A 109.8 . . ?
C1 C2 H2A 109.8 . . ?
N2 C2 H2B 109.8 . . ?
C1 C2 H2B 109.8 . . ?
H2A C2 H2B 108.3 . . ?
N2 C3 C4 108.6(7) . . ?
N2 C3 H3C 110.0 . . ?
C4 C3 H3C 110.0 . . ?
N2 C3 H3D 110.0 . . ?
C4 C3 H3D 110.0 . . ?
H3C C3 H3D 108.4 . . ?
N3 C4 C3 110.6(7) . . ?
N3 C4 H4C 109.5 . . ?
C3 C4 H4C 109.5 . . ?
N3 C4 H4D 109.5 . . ?
C3 C4 H4D 109.5 . . ?
H4C C4 H4D 108.1 . . ?
N4 C5 C6 108.6(7) . . ?
N4 C5 H5A 110.0 . . ?
C6 C5 H5A 110.0 . . ?
N4 C5 H5B 110.0 . . ?
C6 C5 H5B 110.0 . . ?
H5A C5 H5B 108.4 . . ?
N5 C6 C5 111.9(9) . . ?
N5 C6 H6C 109.2 . . ?
C5 C6 H6C 109.2 . . ?
N5 C6 H6D 109.2 . . ?
C5 C6 H6D 109.2 . . ?
H6C C6 H6D 107.9 . . ?
N5 C7 C8 110.9(6) . . ?
N5 C7 H7C 109.5 . . ?
C8 C7 H7C 109.5 . . ?
N5 C7 H7D 109.5 . . ?
C8 C7 H7D 109.5 . . ?
H7C C7 H7D 108.0 . . ?
N6 C8 C7 109.5(8) . . ?
N6 C8 H8A 109.8 . . ?
C7 C8 H8A 109.8 . . ?
N6 C8 H8B 109.8 . . ?
C7 C8 H8B 109.8 . . ?
H8A C8 H8B 108.2 . . ?
C10 C9 N7 108.8(8) . . ?
C10 C9 H9C 109.9 . . ?
N7 C9 H9C 109.9 . . ?
C10 C9 H9D 109.9 . . ?
N7 C9 H9D 109.9 . . ?
H9C C9 H9D 108.3 . . ?
C9 C10 N8 110.0(6) . . ?
C9 C10 H10C 109.7 . . ?
N8 C10 H10C 109.7 . . ?
C9 C10 H10D 109.7 . . ?
N8 C10 H10D 109.7 . . ?
H10C C10 H10D 108.2 . . ?
N8 C11 C12 110.6(7) . . ?
N8 C11 H11A 109.5 . . ?
C12 C11 H11A 109.5 . . ?
N8 C11 H11B 109.5 . . ?
C12 C11 H11B 109.5 . . ?
H11A C11 H11B 108.1 . . ?
C11 C12 N9 109.6(7) . . ?
C11 C12 H12C 109.8 . . ?
N9 C12 H12C 109.8 . . ?
C11 C12 H12D 109.8 . . ?
N9 C12 H12D 109.8 . . ?
H12C C12 H12D 108.2 . . ?
C14 C13 N10 114.3(9) . . ?
C14 C13 H13A 108.7 . . ?
N10 C13 H13A 108.7 . . ?
C14 C13 H13B 108.7 . . ?
N10 C13 H13B 108.7 . . ?
H13A C13 H13B 107.6 . . ?
C13 C14 N11 112.5(9) . . ?
C13 C14 H14A 109.1 . . ?
N11 C14 H14A 109.1 . . ?
C13 C14 H14B 109.1 . . ?
N11 C14 H14B 109.1 . . ?
H14A C14 H14B 107.8 . . ?
N11 C15 C16 112.4(8) . . ?
N11 C15 H15A 109.1 . . ?
C16 C15 H15A 109.1 . . ?
N11 C15 H15B 109.1 . . ?
C16 C15 H15B 109.1 . . ?
H15A C15 H15B 107.9 . . ?
N12 C16 C15 112.6(8) . . ?
N12 C16 H16A 109.1 . . ?
C15 C16 H16A 109.1 . . ?
N12 C16 H16B 109.1 . . ?
C15 C16 H16B 109.1 . . ?
H16A C16 H16B 107.8 . . ?

loop_
_geom_bond_atom_site_label_1
_geom_bond_atom_site_label_2
_geom_bond_distance
_geom_bond_site_symmetry_2
_geom_bond_publ_flag
Sn1 Se2 2.4455(9) . ?
Sn1 Se1 2.4905(9) . ?
Sn1 Se3 2.5635(11) . ?
Sn1 Se3 2.6142(11) 2_755 ?
Sn2 Se4 2.4825(9) . ?
Sn2 Se5 2.4860(10) . ?
Sn2 Se6 2.5145(10) . ?
Sn2 Se7 2.5671(11) . ?
Ce1 N2 2.676(7) . ?
Ce1 N1 2.682(6) . ?
Ce1 N4 2.689(7) . ?
Ce1 N3 2.695(6) . ?
Ce1 N6 2.702(6) . ?
Ce1 N5 2.710(7) . ?
Ce1 Se4 3.2182(10) . ?
Ce1 Se5 3.2847(8) . ?
Ce1 Se1 3.3989(10) . ?
Ce2 N7 2.647(7) . ?
Ce2 N8 2.700(6) . ?
Ce2 N10 2.717(6) . ?
Ce2 N12 2.719(7) . ?
Ce2 N11 2.732(8) . ?
Ce2 N9 2.737(7) . ?
Ce2 Se8 2.9806(5) . ?
Ce2 Se6 3.1167(8) . ?
Ce2 Se7 3.2088(9) 2_566 ?
Se3 Sn1 2.6142(11) 2_755 ?
Se7 Se8 2.6757(9) . ?
Se7 Ce2 3.2088(9) 2_566 ?
Se8 Se7 2.6757(9) 2_566 ?
Se8 Ce2 2.9806(5) 2_566 ?
N1 C1 1.460(12) . ?
N1 H1A 0.9100 . ?
N1 H1B 0.9100 . ?
N2 C3 1.449(9) . ?
N2 C2 1.478(10) . ?
N2 H2 0.9200 . ?
N3 C4 1.472(12) . ?
N3 H3A 0.9100 . ?
N3 H3B 0.9100 . ?
N4 C5 1.477(11) . ?
N4 H4A 0.9100 . ?
N4 H4B 0.9100 . ?
N5 C6 1.476(13) . ?
N5 C7 1.481(11) . ?
N5 H5 0.9200 . ?
N6 C8 1.454(13) . ?
N6 H6A 0.9100 . ?
N6 H6B 0.9100 . ?
N7 C9 1.481(10) . ?
N7 H7A 0.9100 . ?
N7 H7B 0.9100 . ?
N8 C11 1.484(10) . ?
N8 C10 1.488(10) . ?
N8 H8 0.9200 . ?
N9 C12 1.496(12) . ?
N9 H9A 0.9100 . ?
N9 H9B 0.9100 . ?
N10 C13 1.493(13) . ?
N10 H10A 0.9100 . ?
N10 H10B 0.9100 . ?
N11 C15 1.448(11) . ?
N11 C14 1.476(11) . ?
N11 H11 0.9200 . ?
N12 C16 1.455(13) . ?
N12 H12A 0.9100 . ?
N12 H12B 0.9100 . ?
C1 C2 1.524(11) . ?
C1 H1C 0.9800 . ?
C1 H1D 0.9800 . ?
C2 H2A 0.9800 . ?
C2 H2B 0.9800 . ?
C3 C4 1.509(11) . ?
C3 H3C 0.9800 . ?
C3 H3D 0.9800 . ?
C4 H4C 0.9800 . ?
C4 H4D 0.9800 . ?
C5 C6 1.490(12) . ?
C5 H5A 0.9800 . ?
C5 H5B 0.9800 . ?
C6 H6C 0.9800 . ?
C6 H6D 0.9800 . ?
C7 C8 1.527(12) . ?
C7 H7C 0.9800 . ?
C7 H7D 0.9800 . ?
C8 H8A 0.9800 . ?
C8 H8B 0.9800 . ?
C9 C10 1.477(11) . ?
C9 H9C 0.9800 . ?
C9 H9D 0.9800 . ?
C10 H10C 0.9800 . ?
C10 H10D 0.9800 . ?
C11 C12 1.488(13) . ?
C11 H11A 0.9800 . ?
C11 H11B 0.9800 . ?
C12 H12C 0.9800 . ?
C12 H12D 0.9800 . ?
C13 C14 1.452(13) . ?
C13 H13A 0.9800 . ?
C13 H13B 0.9800 . ?
C14 H14A 0.9800 . ?
C14 H14B 0.9800 . ?
C15 C16 1.489(13) . ?
C15 H15A 0.9800 . ?
C15 H15B 0.9800 . ?
C16 H16A 0.9800 . ?
C16 H16B 0.9800 . ?

loop_
_geom_hbond_atom_site_label_D
_geom_hbond_atom_site_label_H
_geom_hbond_atom_site_label_A
_geom_hbond_distance_DH
_geom_hbond_distance_HA
_geom_hbond_distance_DA
_geom_hbond_angle_DHA
_geom_hbond_site_symmetry_A
N1 H1A Se2 0.91 2.86 3.728(6) 159.0 .
N1 H1B Se6 0.91 2.84 3.719(6) 161.9 .
N2 H2 Se1 0.92 2.84 3.473(6) 127.2 .
N3 H3A Se2 0.91 2.77 3.673(6) 170.0 1_455
N3 H3B Se1 0.91 2.93 3.838(6) 174.1 2_655
N4 H4A Se2 0.91 2.84 3.752(7) 178.4 1_455
N5 H5 Se1 0.92 2.90 3.816(7) 176.1 2_655
N6 H6A Se4 0.91 2.77 3.198(7) 109.8 .
N7 H7A Se6 0.91 2.59 3.462(6) 159.7 2_666
N7 H7B Se7 0.91 2.79 3.644(6) 156.4 .
N8 H8 Se5 0.92 2.70 3.558(7) 154.9 2_566
N9 H9A Se3 0.91 2.88 3.484(9) 125.2 2_656
N10 H10A Se6 0.91 2.80 3.609(8) 148.2 2_666
N10 H10B Se4 0.91 3.06 3.779(6) 137.3 2_666
N12 H12A Se7 0.91 2.78 3.343(7) 121.1 2_566
N12 H12B Se5 0.91 2.96 3.868(7) 172.4 .

loop_
_geom_torsion_atom_site_label_1
_geom_torsion_atom_site_label_2
_geom_torsion_atom_site_label_3
_geom_torsion_atom_site_label_4
_geom_torsion
_geom_torsion_site_symmetry_1
_geom_torsion_site_symmetry_2
_geom_torsion_site_symmetry_3
_geom_torsion_site_symmetry_4
_geom_torsion_publ_flag
Se2 Sn1 Se1 Ce1 36.15(6) . . . . ?
Se3 Sn1 Se1 Ce1 167.66(3) . . . . ?
Se3 Sn1 Se1 Ce1 -89.03(4) 2_755 . . . ?
N2 Ce1 Se1 Sn1 -111.13(15) . . . . ?
N1 Ce1 Se1 Sn1 -48.88(16) . . . . ?
N4 Ce1 Se1 Sn1 133.83(19) . . . . ?
N3 Ce1 Se1 Sn1 -179.49(17) . . . . ?
N6 Ce1 Se1 Sn1 27.20(18) . . . . ?
N5 Ce1 Se1 Sn1 94.79(16) . . . . ?
Se4 Ce1 Se1 Sn1 20.01(6) . . . . ?
Se5 Ce1 Se1 Sn1 -123.49(4) . . . . ?
Se2 Sn1 Se3 Sn1 -112.41(4) . . . 2_755 ?
Se1 Sn1 Se3 Sn1 113.94(4) . . . 2_755 ?
Se3 Sn1 Se3 Sn1 0.0 2_755 . . 2_755 ?
Se5 Sn2 Se4 Ce1 -22.13(4) . . . . ?
Se6 Sn2 Se4 Ce1 95.99(3) . . . . ?
Se7 Sn2 Se4 Ce1 -147.54(3) . . . . ?
N2 Ce1 Se4 Sn2 -36.08(19) . . . . ?
N1 Ce1 Se4 Sn2 -69.87(14) . . . . ?
N4 Ce1 Se4 Sn2 86.06(14) . . . . ?
N3 Ce1 Se4 Sn2 74.4(3) . . . . ?
N6 Ce1 Se4 Sn2 -149.5(2) . . . . ?
N5 Ce1 Se4 Sn2 149.23(16) . . . . ?
Se5 Ce1 Se4 Sn2 16.47(3) . . . . ?
Se1 Ce1 Se4 Sn2 -141.87(4) . . . . ?
Se4 Sn2 Se5 Ce1 21.69(4) . . . . ?
Se6 Sn2 Se5 Ce1 -98.31(3) . . . . ?
Se7 Sn2 Se5 Ce1 138.05(3) . . . . ?
N2 Ce1 Se5 Sn2 126.82(14) . . . . ?
N1 Ce1 Se5 Sn2 63.09(16) . . . . ?
N4 Ce1 Se5 Sn2 -97.95(17) . . . . ?
N3 Ce1 Se5 Sn2 -169.51(17) . . . . ?
N6 Ce1 Se5 Sn2 2.5(3) . . . . ?
N5 Ce1 Se5 Sn2 -94.2(2) . . . . ?
Se4 Ce1 Se5 Sn2 -16.48(3) . . . . ?
Se1 Ce1 Se5 Sn2 138.70(4) . . . . ?
Se4 Sn2 Se6 Ce2 158.65(3) . . . . ?
Se5 Sn2 Se6 Ce2 -84.91(4) . . . . ?
Se7 Sn2 Se6 Ce2 44.54(4) . . . . ?
N7 Ce2 Se6 Sn2 -80.69(15) . . . . ?
N8 Ce2 Se6 Sn2 -96.3(2) . . . . ?
N10 Ce2 Se6 Sn2 -161.53(18) . . . . ?
N12 Ce2 Se6 Sn2 66.69(18) . . . . ?
N11 Ce2 Se6 Sn2 132.35(16) . . . . ?
N9 Ce2 Se6 Sn2 152.8(3) . . . . ?
Se8 Ce2 Se6 Sn2 -7.66(3) . . . . ?
Se7 Ce2 Se6 Sn2 22.25(5) 2_566 . . . ?
Se4 Sn2 Se7 Se8 -178.21(3) . . . . ?
Se5 Sn2 Se7 Se8 64.55(4) . . . . ?
Se6 Sn2 Se7 Se8 -59.37(3) . . . . ?
Se4 Sn2 Se7 Ce2 126.84(4) . . . 2_566 ?
Se5 Sn2 Se7 Ce2 9.60(6) . . . 2_566 ?
Se6 Sn2 Se7 Ce2 -114.32(4) . . . 2_566 ?
Sn2 Se7 Se8 Se7 74(100) . . . 2_566 ?
Ce2 Se7 Se8 Se7 -160(100) 2_566 . . 2_566 ?
Sn2 Se7 Se8 Ce2 -126.14(3) . . . 2_566 ?
Sn2 Se7 Se8 Ce2 53.86(3) . . . . ?
Ce2 Se7 Se8 Ce2 180.0 2_566 . . . ?
N7 Ce2 Se8 Se7 -138.71(13) . . . 2_566 ?
N8 Ce2 Se8 Se7 -76.06(13) . . . 2_566 ?
N10 Ce2 Se8 Se7 -145.7(3) . . . 2_566 ?
N12 Ce2 Se8 Se7 74.30(14) . . . 2_566 ?
N11 Ce2 Se8 Se7 85.4(2) . . . 2_566 ?
N9 Ce2 Se8 Se7 -16.8(2) . . . 2_566 ?
Se6 Ce2 Se8 Se7 151.04(3) . . . 2_566 ?
N7 Ce2 Se8 Se7 41.29(13) . . . . ?
N8 Ce2 Se8 Se7 103.94(13) . . . . ?
N10 Ce2 Se8 Se7 34.3(3) . . . . ?
N12 Ce2 Se8 Se7 -105.70(14) . . . . ?
N11 Ce2 Se8 Se7 -94.6(2) . . . . ?
N9 Ce2 Se8 Se7 163.2(2) . . . . ?
Se6 Ce2 Se8 Se7 -28.96(3) . . . . ?
Se7 Ce2 Se8 Se7 180.0 2_566 . . . ?
N7 Ce2 Se8 Ce2 113(100) . . . 2_566 ?
N8 Ce2 Se8 Ce2 176(100) . . . 2_566 ?
N10 Ce2 Se8 Ce2 106(100) . . . 2_566 ?
N12 Ce2 Se8 Ce2 -34(100) . . . 2_566 ?
N11 Ce2 Se8 Ce2 -23(100) . . . 2_566 ?
N9 Ce2 Se8 Ce2 -125(100) . . . 2_566 ?
Se6 Ce2 Se8 Ce2 43(100) . . . 2_566 ?
Se7 Ce2 Se8 Ce2 -108(100) 2_566 . . 2_566 ?
N2 Ce1 N1 C1 -1.1(5) . . . . ?
N4 Ce1 N1 C1 107.5(6) . . . . ?
N3 Ce1 N1 C1 -5.3(6) . . . . ?
N6 Ce1 N1 C1 -141.6(6) . . . . ?
N5 Ce1 N1 C1 -131.0(6) . . . . ?
Se4 Ce1 N1 C1 151.8(6) . . . . ?
Se5 Ce1 N1 C1 75.7(6) . . . . ?
Se1 Ce1 N1 C1 -68.7(6) . . . . ?
N1 Ce1 N2 C3 161.7(5) . . . . ?
N4 Ce1 N2 C3 21.3(6) . . . . ?
N3 Ce1 N2 C3 -22.0(5) . . . . ?
N6 Ce1 N2 C3 -150.5(5) . . . . ?
N5 Ce1 N2 C3 -63.6(6) . . . . ?
Se4 Ce1 N2 C3 124.0(4) . . . . ?
Se5 Ce1 N2 C3 71.6(5) . . . . ?
Se1 Ce1 N2 C3 -100.8(5) . . . . ?
N1 Ce1 N2 C2 28.3(5) . . . . ?
N4 Ce1 N2 C2 -112.1(5) . . . . ?
N3 Ce1 N2 C2 -155.4(6) . . . . ?
N6 Ce1 N2 C2 76.1(5) . . . . ?
N5 Ce1 N2 C2 163.0(5) . . . . ?
Se4 Ce1 N2 C2 -9.4(6) . . . . ?
Se5 Ce1 N2 C2 -61.8(5) . . . . ?
Se1 Ce1 N2 C2 125.8(5) . . . . ?
N2 Ce1 N3 C4 -9.6(5) . . . . ?
N1 Ce1 N3 C4 -5.5(6) . . . . ?
N4 Ce1 N3 C4 -152.0(6) . . . . ?
N6 Ce1 N3 C4 102.7(6) . . . . ?
N5 Ce1 N3 C4 142.4(5) . . . . ?
Se4 Ce1 N3 C4 -140.1(5) . . . . ?
Se5 Ce1 N3 C4 -84.9(5) . . . . ?
Se1 Ce1 N3 C4 65.2(5) . . . . ?
N2 Ce1 N4 C5 -124.6(6) . . . . ?
N1 Ce1 N4 C5 146.9(6) . . . . ?
N3 Ce1 N4 C5 -84.3(6) . . . . ?
N6 Ce1 N4 C5 47.9(6) . . . . ?
N5 Ce1 N4 C5 4.7(6) . . . . ?
Se4 Ce1 N4 C5 102.3(6) . . . . ?
Se5 Ce1 N4 C5 -178.4(6) . . . . ?
Se1 Ce1 N4 C5 -37.8(7) . . . . ?
N2 Ce1 N5 C6 136.0(6) . . . . ?
N1 Ce1 N5 C6 -122.3(6) . . . . ?
N4 Ce1 N5 C6 25.1(5) . . . . ?
N3 Ce1 N5 C6 99.0(6) . . . . ?
N6 Ce1 N5 C6 -110.9(6) . . . . ?
Se4 Ce1 N5 C6 -49.6(6) . . . . ?
Se5 Ce1 N5 C6 21.3(7) . . . . ?
Se1 Ce1 N5 C6 171.6(6) . . . . ?
N2 Ce1 N5 C7 -98.3(6) . . . . ?
N1 Ce1 N5 C7 3.4(8) . . . . ?
N4 Ce1 N5 C7 150.8(7) . . . . ?
N3 Ce1 N5 C7 -135.3(6) . . . . ?
N6 Ce1 N5 C7 14.8(6) . . . . ?
Se4 Ce1 N5 C7 76.1(6) . . . . ?
Se5 Ce1 N5 C7 146.9(5) . . . . ?
Se1 Ce1 N5 C7 -62.7(6) . . . . ?
N2 Ce1 N6 C8 146.3(6) . . . . ?
N1 Ce1 N6 C8 -170.7(6) . . . . ?
N4 Ce1 N6 C8 -26.1(7) . . . . ?
N3 Ce1 N6 C8 61.2(7) . . . . ?
N5 Ce1 N6 C8 16.8(6) . . . . ?
Se4 Ce1 N6 C8 -87.1(6) . . . . ?
Se5 Ce1 N6 C8 -107.5(6) . . . . ?
Se1 Ce1 N6 C8 98.3(6) . . . . ?
N8 Ce2 N7 C9 -15.7(5) . . . . ?
N10 Ce2 N7 C9 -100.1(5) . . . . ?
N12 Ce2 N7 C9 130.1(5) . . . . ?
N11 Ce2 N7 C9 -137.1(5) . . . . ?
N9 Ce2 N7 C9 -34.8(6) . . . . ?
Se8 Ce2 N7 C9 83.3(5) . . . . ?
Se6 Ce2 N7 C9 176.9(5) . . . . ?
Se7 Ce2 N7 C9 49.6(5) 2_566 . . . ?
N7 Ce2 N8 C11 -144.9(5) . . . . ?
N10 Ce2 N8 C11 -63.5(5) . . . . ?
N12 Ce2 N8 C11 83.0(6) . . . . ?
N11 Ce2 N8 C11 -19.6(6) . . . . ?
N9 Ce2 N8 C11 17.9(5) . . . . ?
Se8 Ce2 N8 C11 144.0(5) . . . . ?
Se6 Ce2 N8 C11 -128.6(4) . . . . ?
Se7 Ce2 N8 C11 93.9(5) 2_566 . . . ?
N7 Ce2 N8 C10 -15.7(5) . . . . ?
N10 Ce2 N8 C10 65.7(6) . . . . ?
N12 Ce2 N8 C10 -147.8(5) . . . . ?
N11 Ce2 N8 C10 109.6(6) . . . . ?
N9 Ce2 N8 C10 147.1(6) . . . . ?
Se8 Ce2 N8 C10 -86.8(5) . . . . ?
Se6 Ce2 N8 C10 0.6(6) . . . . ?
Se7 Ce2 N8 C10 -136.9(6) 2_566 . . . ?
N7 Ce2 N9 C12 32.3(7) . . . . ?
N8 Ce2 N9 C12 13.3(6) . . . . ?
N10 Ce2 N9 C12 97.7(6) . . . . ?
N12 Ce2 N9 C12 -136.7(6) . . . . ?
N11 Ce2 N9 C12 164.2(6) . . . . ?
Se8 Ce2 N9 C12 -59.6(6) . . . . ?
Se6 Ce2 N9 C12 143.7(5) . . . . ?
Se7 Ce2 N9 C12 -73.2(6) 2_566 . . . ?
N7 Ce2 N10 C13 -154.0(6) . . . . ?
N8 Ce2 N10 C13 140.6(6) . . . . ?
N12 Ce2 N10 C13 -17.5(7) . . . . ?
N11 Ce2 N10 C13 -3.3(6) . . . . ?
N9 Ce2 N10 C13 75.1(6) . . . . ?
Se8 Ce2 N10 C13 -147.2(5) . . . . ?
Se6 Ce2 N10 C13 -82.0(6) . . . . ?
Se7 Ce2 N10 C13 92.4(7) 2_566 . . . ?
N7 Ce2 N11 C15 -109.3(6) . . . . ?
N8 Ce2 N11 C15 160.9(5) . . . . ?
N10 Ce2 N11 C15 -150.0(6) . . . . ?
N12 Ce2 N11 C15 17.3(5) . . . . ?
N9 Ce2 N11 C15 126.3(6) . . . . ?
Se8 Ce2 N11 C15 5.3(7) . . . . ?
Se6 Ce2 N11 C15 -64.9(6) . . . . ?
Se7 Ce2 N11 C15 63.8(6) 2_566 . . . ?
N7 Ce2 N11 C14 18.0(7) . . . . ?
N8 Ce2 N11 C14 -71.7(6) . . . . ?
N10 Ce2 N11 C14 -22.6(6) . . . . ?
N12 Ce2 N11 C14 144.6(7) . . . . ?
N9 Ce2 N11 C14 -106.4(6) . . . . ?
Se8 Ce2 N11 C14 132.7(6) . . . . ?
Se6 Ce2 N11 C14 62.5(6) . . . . ?
Se7 Ce2 N11 C14 -168.8(6) 2_566 . . . ?
N7 Ce2 N12 C16 135.3(6) . . . . ?
N8 Ce2 N12 C16 -112.8(6) . . . . ?
N10 Ce2 N12 C16 24.6(7) . . . . ?
N11 Ce2 N12 C16 10.3(5) . . . . ?
N9 Ce2 N12 C16 -57.1(6) . . . . ?
Se8 Ce2 N12 C16 -178.1(6) . . . . ?
Se6 Ce2 N12 C16 90.4(6) . . . . ?
Se7 Ce2 N12 C16 -124.3(6) 2_566 . . . ?
Ce1 N1 C1 C2 -24.7(9) . . . . ?
C3 N2 C2 C1 173.9(8) . . . . ?
Ce1 N2 C2 C1 -52.3(9) . . . . ?
N1 C1 C2 N2 49.9(10) . . . . ?
C2 N2 C3 C4 -176.1(8) . . . . ?
Ce1 N2 C3 C4 50.4(8) . . . . ?
Ce1 N3 C4 C3 38.9(8) . . . . ?
N2 C3 C4 N3 -59.0(9) . . . . ?
Ce1 N4 C5 C6 -33.6(10) . . . . ?
C7 N5 C6 C5 178.3(7) . . . . ?
Ce1 N5 C6 C5 -55.6(8) . . . . ?
N4 C5 C6 N5 60.2(10) . . . . ?
C6 N5 C7 C8 80.0(11) . . . . ?
Ce1 N5 C7 C8 -44.1(11) . . . . ?
Ce1 N6 C8 C7 -45.7(9) . . . . ?
N5 C7 C8 N6 60.4(12) . . . . ?
Ce2 N7 C9 C10 45.7(7) . . . . ?
N7 C9 C10 N8 -60.3(9) . . . . ?
C11 N8 C10 C9 176.0(7) . . . . ?
Ce2 N8 C10 C9 46.0(8) . . . . ?
C10 N8 C11 C12 -178.2(8) . . . . ?
Ce2 N8 C11 C12 -48.4(8) . . . . ?
N8 C11 C12 N9 60.9(11) . . . . ?
Ce2 N9 C12 C11 -43.0(10) . . . . ?
Ce2 N10 C13 C14 30.2(11) . . . . ?
N10 C13 C14 N11 -53.7(13) . . . . ?
C15 N11 C14 C13 177.8(10) . . . . ?
Ce2 N11 C14 C13 48.7(11) . . . . ?
C14 N11 C15 C16 -171.0(9) . . . . ?
Ce2 N11 C15 C16 -43.4(10) . . . . ?
Ce2 N12 C16 C15 -36.5(9) . . . . ?
N11 C15 C16 N12 53.6(12) . . . . ?
